data_1001772
loop_
_publ_author_name
'Goreaud, M'
'Choisnet, J'
'Raveau, B'
'Deschanvres, A'

_publ_section_title
;
Sur les silicogermanates Ba (Si2-x Gex) O5 isotypes de la sanbornite
;
_journal_coden_ASTM RVCMA8
_journal_name_full 'Revue de Chimie Minerale'
_journal_page_first 207
_journal_page_last 216
_journal_volume 11
_journal_year 1974
_chemical_compound_source synthetic
_chemical_formula_structural 'Ba (Si2 O5)'
_chemical_formula_sum 'Ba O5 Si2'
_chemical_name_mineral Sanbornite
_chemical_name_systematic 'Barium phyllo-disilicate'
_space_group_IT_number 62
_symmetry_cell_setting orthorhombic
_symmetry_Int_Tables_number 62
_symmetry_space_group_name_Hall '-P 2n 2ac'
_symmetry_space_group_name_H-M 'P c m n'
_cell_angle_alpha 90
_cell_angle_beta 90
_cell_angle_gamma 90
_cell_formula_units_Z 4
_cell_length_a 4.634
_cell_length_b 7.69
_cell_length_c 13.512
_cell_volume 481.5
_exptl_crystal_density_meas 3.79
_refine_ls_R_factor_all 0.065
_cod_database_code 1001772

loop_
_symmetry_equiv_pos_as_xyz
x,y,z
1/2-x,1/2-y,1/2+z
-x,1/2+y,-z
1/2+x,-y,1/2-z
-x,-y,-z
1/2+x,1/2+y,1/2-z
x,1/2-y,z
1/2-x,y,1/2+z

loop_
_atom_site_label
_atom_site_type_symbol
_atom_site_symmetry_multiplicity
_atom_site_Wyckoff_symbol
_atom_site_fract_x
_atom_site_fract_y
_atom_site_fract_z
_atom_site_occupancy
_atom_site_attached_hydrogens
_atom_site_calc_flag
Ba1 Ba2+ 4 c 0.278 0.25 0.043 1. 0 d
Si1 Si4+ 8 d 0.371 0.054 0.319 1. 0 d
O1 O2- 4 c 0.412 0.25 0.343 1. 0 d
O2 O2- 8 d 0.148 0.043 0.232 1. 0 d
O3 O2- 8 d 0.238 0.947 0.409 1. 0 d

loop_
_atom_type_symbol
_atom_type_oxidation_number
Ba2+ 2.000
Si4+ 4.000
O2- -2.000
